data_7201551
loop_
_publ_author_name
'Chopra, Deepak'
'Guru Row, T. N.'

_publ_section_title
;
 Evaluation of the interchangeability of C--H and C--F groups: insights
 from crystal packing in a series of isomeric fluorinated benzanilides
;
_journal_issue 1
_journal_name_full CrystEngComm
_journal_page_first 54
_journal_paper_doi 10.1039/b709938j
_journal_volume 10
_journal_year 2008
_chemical_formula_moiety 'C13 H10 F N O'
_chemical_formula_sum 'C13 H10 F N O'
_chemical_formula_weight 215.22
_chemical_name_systematic
;
?
;
_space_group_IT_number 14
_symmetry_cell_setting monoclinic
_symmetry_space_group_name_Hall '-P 2ybc'
_symmetry_space_group_name_H-M 'P 1 21/c 1'
_atom_sites_solution_hydrogens geom
_atom_sites_solution_primary direct
_atom_sites_solution_secondary difmap
_cell_angle_alpha 90
_cell_angle_beta 90.169(4)
_cell_angle_gamma 90
_cell_formula_units_Z 4
_cell_length_a 8.069(2)
_cell_length_b 5.3914(14)
_cell_length_c 23.238(6)
_cell_measurement_reflns_used 965
_cell_measurement_temperature 290(2)
_cell_measurement_theta_max 25.8
_cell_measurement_theta_min 1.4
_cell_volume 1010.9(4)
_computing_cell_refinement SMART
_computing_data_collection 'SMART (Bruker, 1998)'
_computing_data_reduction 'SAINT (Bruker, 1998)'
_computing_molecular_graphics 'Ortep-3 for Windows (Farrugia, 1997) and CAMERON (Watkin et al., 1993)'
_computing_publication_material 'PLATON (Spek, 2003)'
_computing_structure_refinement 'SHELXL-97 (Sheldrick, 1997)'
_computing_structure_solution 'SIR92 (Altomare et al., 1993)'
_diffrn_ambient_temperature 290(2)
_diffrn_measured_fraction_theta_full 0.997
_diffrn_measured_fraction_theta_max 0.922
_diffrn_measurement_device_type 'Bruker SMART APEX CCD area detector'
_diffrn_measurement_method '\f and \w scans'
_diffrn_radiation_monochromator graphite
_diffrn_radiation_source 'fine-focus sealed tube'
_diffrn_radiation_type MoK\a
_diffrn_radiation_wavelength 0.71073
_diffrn_reflns_av_R_equivalents 0.0209
_diffrn_reflns_av_sigmaI/netI 0.0226
_diffrn_reflns_limit_h_max 9
_diffrn_reflns_limit_h_min -10
_diffrn_reflns_limit_k_max 6
_diffrn_reflns_limit_k_min -6
_diffrn_reflns_limit_l_max 28
_diffrn_reflns_limit_l_min -28
_diffrn_reflns_number 7141
_diffrn_reflns_reduction_process
;
?
;
_diffrn_reflns_theta_full 25.00
_diffrn_reflns_theta_max 27.30
_diffrn_reflns_theta_min 1.75
_exptl_absorpt_coefficient_mu 0.103
_exptl_absorpt_correction_T_max 0.9798
_exptl_absorpt_correction_T_min 0.9308
_exptl_absorpt_correction_type multi-scan
_exptl_absorpt_process_details '(SADABS; Sheldrick, 1996)'
_exptl_crystal_colour colorless
_exptl_crystal_density_diffrn 1.414
_exptl_crystal_density_method 'Not Measured'
_exptl_crystal_description blocks
_exptl_crystal_F_000 448
_exptl_crystal_size_max 0.40
_exptl_crystal_size_mid 0.30
_exptl_crystal_size_min 0.20
_refine_diff_density_max 0.224
_refine_diff_density_min -0.180
_refine_diff_density_rms 0.045
_refine_ls_extinction_method none
_refine_ls_goodness_of_fit_ref 1.022
_refine_ls_hydrogen_treatment mixed
_refine_ls_matrix_type full
_refine_ls_number_parameters 185
_refine_ls_number_reflns 2045
_refine_ls_number_restraints 0
_refine_ls_restrained_S_all 1.022
_refine_ls_R_factor_all 0.0648
_refine_ls_R_factor_gt 0.0524
_refine_ls_shift/su_max 0.000
_refine_ls_shift/su_mean 0.000
_refine_ls_structure_factor_coef Fsqd
_refine_ls_weighting_details 'calc w=1/[\s^2^(Fo^2^)+(0.0650P)^2^+0.3336P] where P=(Fo^2^+2Fc^2^)/3'
_refine_ls_weighting_scheme calc
_refine_ls_wR_factor_gt 0.1209
_refine_ls_wR_factor_ref 0.1287
_reflns_number_gt 1705
_reflns_number_total 2045
_reflns_threshold_expression >2sigma(I)
_cod_data_source_file b709938j.txt
_cod_data_source_block dc5_2a_m
_cod_depositor_comments
;
The following automatic conversions were performed:
'_symmetry_cell_setting' value 'Monoclinic' changed to 'monoclinic'
according to '/home/saulius/struct/CIF-dictionaries/cif_core.dic'
dictionary named 'cif_core.dic' version 2.4.1 from 2010-06-29.

Automatic conversion script
Id: cif_fix_enum 1527 2010-12-29 10:47:43Z saulius 
;
_cod_original_cell_volume 1011.0(4)
_cod_original_sg_symbol_H-M 'P 21/c'
_cod_database_code 7201551

loop_
_symmetry_equiv_pos_as_xyz
x,y,z
-x,1/2+y,1/2-z
-x,-y,-z
x,1/2-y,1/2+z

loop_
_atom_site_label
_atom_site_type_symbol
_atom_site_fract_x
_atom_site_fract_y
_atom_site_fract_z
_atom_site_U_iso_or_equiv
_atom_site_adp_type
_atom_site_occupancy
_atom_site_symmetry_multiplicity
_atom_site_calc_flag
_atom_site_refinement_flags
_atom_site_disorder_assembly
_atom_site_disorder_group
F1 F 0.28526(16) 0.4502(2) 0.29269(4) 0.0590(4) Uani 1 1 d . . .
N1 N 0.2578(2) 0.7950(3) 0.48257(6) 0.0416(4) Uani 1 1 d . . .
C8 C 0.2711(2) 0.6077(3) 0.38625(7) 0.0393(4) Uani 1 1 d . . .
C6 C 0.0869(2) 0.8562(4) 0.59209(8) 0.0429(4) Uani 1 1 d . . .
C7 C 0.3156(2) 0.7931(3) 0.42507(7) 0.0365(4) Uani 1 1 d . . .
C12 C 0.4139(2) 0.9892(4) 0.40740(8) 0.0435(4) Uani 1 1 d . . .
C9 C 0.3286(2) 0.6295(3) 0.33074(7) 0.0405(4) Uani 1 1 d . . .
C1 C 0.1781(2) 0.6490(3) 0.57654(7) 0.0372(4) Uani 1 1 d . . .
C2 C 0.2233(2) 0.4789(4) 0.61870(8) 0.0425(4) Uani 1 1 d . . .
O1 O 0.24517(19) 0.3798(2) 0.49877(5) 0.0577(4) Uani 1 1 d . . .
C10 C 0.4258(2) 0.8207(4) 0.31196(8) 0.0449(5) Uani 1 1 d . . .
C4 C 0.0894(2) 0.7232(4) 0.69035(8) 0.0476(5) Uani 1 1 d . . .
C13 C 0.2291(2) 0.5932(3) 0.51598(7) 0.0390(4) Uani 1 1 d . . .
C5 C 0.0414(2) 0.8922(4) 0.64880(8) 0.0479(5) Uani 1 1 d . . .
C3 C 0.1799(3) 0.5181(4) 0.67554(8) 0.0470(5) Uani 1 1 d . . .
C11 C 0.4685(2) 1.0012(4) 0.35119(8) 0.0472(5) Uani 1 1 d . . .
H3 H 0.215(2) 0.385(3) 0.7039(7) 0.031(4) Uiso 1 1 d . . .
H11 H 0.534(2) 1.135(4) 0.3384(7) 0.034(4) Uiso 1 1 d . . .
H8 H 0.198(3) 0.478(4) 0.3971(8) 0.048(5) Uiso 1 1 d . . .
H2 H 0.288(2) 0.345(4) 0.6087(8) 0.046(5) Uiso 1 1 d . . .
H6 H 0.056(3) 0.976(4) 0.5640(9) 0.050(5) Uiso 1 1 d . . .
H12 H 0.442(2) 1.114(4) 0.4332(8) 0.047(5) Uiso 1 1 d . . .
H4 H 0.058(3) 0.752(4) 0.7284(10) 0.056(6) Uiso 1 1 d . . .
H10 H 0.465(2) 0.823(4) 0.2735(9) 0.048(5) Uiso 1 1 d . . .
H5 H -0.026(3) 1.033(4) 0.6611(9) 0.060(6) Uiso 1 1 d . . .
H1N H 0.258(2) 0.937(4) 0.4992(8) 0.053(6) Uiso 1 1 d . . .

loop_
_atom_site_aniso_label
_atom_site_aniso_U_11
_atom_site_aniso_U_22
_atom_site_aniso_U_33
_atom_site_aniso_U_23
_atom_site_aniso_U_13
_atom_site_aniso_U_12
F1 0.0793(9) 0.0613(8) 0.0363(6) -0.0110(5) 0.0004(5) -0.0031(6)
N1 0.0561(9) 0.0360(8) 0.0328(7) -0.0041(6) 0.0045(6) 0.0003(7)
C8 0.0444(10) 0.0391(9) 0.0343(9) 0.0019(7) 0.0018(7) -0.0016(8)
C6 0.0494(11) 0.0409(10) 0.0385(9) 0.0016(8) 0.0003(7) 0.0015(8)
C7 0.0400(9) 0.0403(9) 0.0293(8) 0.0022(7) 0.0014(6) 0.0067(7)
C12 0.0483(11) 0.0389(10) 0.0434(10) -0.0013(8) -0.0023(8) 0.0007(8)
C9 0.0479(10) 0.0423(10) 0.0314(8) -0.0026(7) -0.0023(7) 0.0090(8)
C1 0.0416(9) 0.0381(9) 0.0318(8) -0.0007(7) 0.0002(6) -0.0047(7)
C2 0.0526(11) 0.0372(9) 0.0377(9) 0.0006(7) 0.0022(7) 0.0024(8)
O1 0.1028(12) 0.0341(7) 0.0362(7) -0.0034(5) 0.0108(7) 0.0058(7)
C10 0.0493(11) 0.0524(11) 0.0331(9) 0.0065(8) 0.0080(7) 0.0080(9)
C4 0.0543(11) 0.0577(12) 0.0309(9) -0.0067(8) 0.0072(8) -0.0093(9)
C13 0.0473(10) 0.0359(9) 0.0338(8) -0.0021(7) -0.0004(7) 0.0010(8)
C5 0.0531(12) 0.0444(11) 0.0463(11) -0.0080(8) 0.0081(8) 0.0027(9)
C3 0.0564(12) 0.0488(11) 0.0356(9) 0.0063(8) -0.0019(8) -0.0051(9)
C11 0.0471(11) 0.0437(10) 0.0510(11) 0.0096(9) 0.0072(8) -0.0009(9)

loop_
_atom_type_symbol
_atom_type_description
_atom_type_scat_dispersion_real
_atom_type_scat_dispersion_imag
_atom_type_scat_source
O O 0.0106 0.0060 'International Tables Vol C Tables 4.2.6.8 and 6.1.1.4'
N N 0.0061 0.0033 'International Tables Vol C Tables 4.2.6.8 and 6.1.1.4'
F F 0.0171 0.0103 'International Tables Vol C Tables 4.2.6.8 and 6.1.1.4'
H H 0.0000 0.0000 'International Tables Vol C Tables 4.2.6.8 and 6.1.1.4'
C C 0.0033 0.0016 'International Tables Vol C Tables 4.2.6.8 and 6.1.1.4'

loop_
_geom_angle_atom_site_label_1
_geom_angle_atom_site_label_2
_geom_angle_atom_site_label_3
_geom_angle
_geom_angle_site_symmetry_1
_geom_angle_site_symmetry_3
_geom_angle_publ_flag
C13 N1 C7 126.24(15) . . ?
C13 N1 H1N 117.2(13) . . ?
C7 N1 H1N 115.5(13) . . ?
C9 C8 C7 117.29(17) . . ?
C9 C8 H8 121.5(12) . . ?
C7 C8 H8 121.1(12) . . ?
C5 C6 C1 120.27(17) . . ?
C5 C6 H6 119.3(12) . . ?
C1 C6 H6 120.4(12) . . ?
C12 C7 C8 120.18(15) . . ?
C12 C7 N1 117.68(16) . . ?
C8 C7 N1 122.09(16) . . ?
C7 C12 C11 120.04(18) . . ?
C7 C12 H12 120.0(12) . . ?
C11 C12 H12 120.0(12) . . ?
F1 C9 C10 118.47(15) . . ?
F1 C9 C8 117.60(16) . . ?
C10 C9 C8 123.93(17) . . ?
C6 C1 C2 119.10(16) . . ?
C6 C1 C13 123.68(15) . . ?
C2 C1 C13 117.21(16) . . ?
C3 C2 C1 120.34(18) . . ?
C3 C2 H2 120.3(12) . . ?
C1 C2 H2 119.2(12) . . ?
C9 C10 C11 117.66(16) . . ?
C9 C10 H10 120.0(12) . . ?
C11 C10 H10 122.3(12) . . ?
C3 C4 C5 120.33(17) . . ?
C3 C4 H4 121.3(13) . . ?
C5 C4 H4 118.3(13) . . ?
O1 C13 N1 123.22(16) . . ?
O1 C13 C1 121.68(15) . . ?
N1 C13 C1 115.10(15) . . ?
C4 C5 C6 119.93(18) . . ?
C4 C5 H5 117.6(12) . . ?
C6 C5 H5 122.5(12) . . ?
C4 C3 C2 120.02(18) . . ?
C4 C3 H3 123.8(9) . . ?
C2 C3 H3 116.1(9) . . ?
C10 C11 C12 120.90(18) . . ?
C10 C11 H11 118.1(10) . . ?
C12 C11 H11 121.0(10) . . ?

loop_
_geom_bond_atom_site_label_1
_geom_bond_atom_site_label_2
_geom_bond_distance
_geom_bond_site_symmetry_2
_geom_bond_publ_flag
F1 C9 1.355(2) . ?
N1 C13 1.357(2) . ?
N1 C7 1.416(2) . ?
N1 H1N 0.86(2) . ?
C8 C9 1.377(2) . ?
C8 C7 1.393(2) . ?
C8 H8 0.95(2) . ?
C6 C5 1.383(3) . ?
C6 C1 1.386(3) . ?
C6 H6 0.95(2) . ?
C7 C12 1.385(3) . ?
C12 C11 1.381(3) . ?
C12 H12 0.93(2) . ?
C9 C10 1.368(3) . ?
C1 C2 1.390(2) . ?
C1 C13 1.498(2) . ?
C2 C3 1.384(2) . ?
C2 H2 0.92(2) . ?
O1 C13 1.225(2) . ?
C10 C11 1.376(3) . ?
C10 H10 0.95(2) . ?
C4 C3 1.369(3) . ?
C4 C5 1.382(3) . ?
C4 H4 0.93(2) . ?
C5 H5 0.98(2) . ?
C3 H3 1.013(17) . ?
C11 H11 0.943(19) . ?

loop_
_geom_torsion_atom_site_label_1
_geom_torsion_atom_site_label_2
_geom_torsion_atom_site_label_3
_geom_torsion_atom_site_label_4
_geom_torsion
_geom_torsion_site_symmetry_1
_geom_torsion_site_symmetry_2
_geom_torsion_site_symmetry_3
_geom_torsion_site_symmetry_4
_geom_torsion_publ_flag
C9 C8 C7 C12 0.0(3) . . . . ?
C9 C8 C7 N1 177.31(15) . . . . ?
C13 N1 C7 C12 -148.05(18) . . . . ?
C13 N1 C7 C8 34.5(3) . . . . ?
C8 C7 C12 C11 -0.2(3) . . . . ?
N1 C7 C12 C11 -177.62(16) . . . . ?
C7 C8 C9 F1 -179.79(15) . . . . ?
C7 C8 C9 C10 0.0(3) . . . . ?
C5 C6 C1 C2 -0.2(3) . . . . ?
C5 C6 C1 C13 178.58(17) . . . . ?
C6 C1 C2 C3 -1.0(3) . . . . ?
C13 C1 C2 C3 -179.79(16) . . . . ?
F1 C9 C10 C11 179.97(16) . . . . ?
C8 C9 C10 C11 0.1(3) . . . . ?
C7 N1 C13 O1 -2.7(3) . . . . ?
C7 N1 C13 C1 176.43(15) . . . . ?
C6 C1 C13 O1 -149.06(19) . . . . ?
C2 C1 C13 O1 29.7(3) . . . . ?
C6 C1 C13 N1 31.8(2) . . . . ?
C2 C1 C13 N1 -149.45(17) . . . . ?
C3 C4 C5 C6 -0.9(3) . . . . ?
C1 C6 C5 C4 1.1(3) . . . . ?
C5 C4 C3 C2 -0.2(3) . . . . ?
C1 C2 C3 C4 1.2(3) . . . . ?
C9 C10 C11 C12 -0.3(3) . . . . ?
C7 C12 C11 C10 0.3(3) . . . . ?

loop_
_cod_related_entry_id
_cod_related_entry_database
_cod_related_entry_code
1 ChemSpider 212329
